data_4507398
loop_
_publ_author_name
'Sreevidya, Thekku Veedu'
'Cao, Deng-Ke'
'Lavy, Tali'
'Botoshansky, Mark'
'Kaftory, Menahem'

_publ_section_title
;
 Unexpected Molecular Flip in Solid-State Photodimerization
;
_journal_issue 2
_journal_name_full 'Crystal Growth &amp; Design'
_journal_page_first 936
_journal_paper_doi 10.1021/cg3016707
_journal_volume 13
_journal_year 2013
_chemical_formula_moiety 'C30 H22 O2, 2(C5 H5 N O)'
_chemical_formula_sum 'C40 H32 N2 O4'
_chemical_formula_weight 604.68
_chemical_name_systematic
; 
 1,1,6,6-Tetraphenyl-2,4-hexadiyne-1,6-diol : 2(2(1H)-pyridone) 
;
_space_group_IT_number 2
_symmetry_cell_setting triclinic
_symmetry_space_group_name_Hall '-P 1'
_symmetry_space_group_name_H-M 'P -1'
_atom_sites_solution_hydrogens geom
_atom_sites_solution_primary direct
_atom_sites_solution_secondary difmap
_audit_creation_method SHELXL-97
_cell_angle_alpha 85.40(2)
_cell_angle_beta 75.41(2)
_cell_angle_gamma 82.78(2)
_cell_formula_units_Z 1
_cell_length_a 7.7440(10)
_cell_length_b 7.992(2)
_cell_length_c 13.534(3)
_cell_measurement_reflns_used 8467
_cell_measurement_temperature 293(2)
_cell_measurement_theta_max 25.32
_cell_measurement_theta_min 2.06
_cell_volume 803.2(3)
_computing_cell_refinement 'DENZO HKL2000 (Otwinowski & Minor 1997)'
_computing_data_collection 'Collect (Nonius, 2006)'
_computing_data_reduction 'DENZO HKL2000 (Otwinowski & Minor 1997)'
_computing_molecular_graphics 'Ortep-3 for Windows (Farrugia, 1999)'
_computing_structure_refinement 'SHELXL-97 (Sheldrick, 1997)'
_computing_structure_solution 'SHELXS-97 (Sheldrick, 1990)'
_diffrn_ambient_temperature 293(2)
_diffrn_measured_fraction_theta_full 0.995
_diffrn_measured_fraction_theta_max 0.995
_diffrn_measurement_device_type 'Nonius KappaCCD'
_diffrn_measurement_method 'phi- and omega-scans'
_diffrn_radiation_monochromator graphite
_diffrn_radiation_source 'fine-focus sealed tube'
_diffrn_radiation_type MoK\a
_diffrn_radiation_wavelength 0.71073
_diffrn_reflns_av_R_equivalents 0.075
_diffrn_reflns_av_sigmaI/netI 0.0631
_diffrn_reflns_limit_h_max 9
_diffrn_reflns_limit_h_min 0
_diffrn_reflns_limit_k_max 9
_diffrn_reflns_limit_k_min -9
_diffrn_reflns_limit_l_max 16
_diffrn_reflns_limit_l_min -15
_diffrn_reflns_number 8467
_diffrn_reflns_theta_full 25.02
_diffrn_reflns_theta_max 25.02
_diffrn_reflns_theta_min 1.56
_diffrn_standards_decay_% none
_diffrn_standards_number none
_exptl_absorpt_coefficient_mu 0.081
_exptl_absorpt_correction_type none
_exptl_absorpt_process_details none
_exptl_crystal_colour colorless
_exptl_crystal_density_diffrn 1.254
_exptl_crystal_density_method 'not measured'
_exptl_crystal_description plate
_exptl_crystal_F_000 318
_exptl_crystal_size_max 0.30
_exptl_crystal_size_mid 0.20
_exptl_crystal_size_min 0.01
_refine_diff_density_max 0.244
_refine_diff_density_min -0.224
_refine_diff_density_rms 0.037
_refine_ls_extinction_method none
_refine_ls_goodness_of_fit_ref 1.009
_refine_ls_hydrogen_treatment constr
_refine_ls_matrix_type full
_refine_ls_number_parameters 255
_refine_ls_number_reflns 2822
_refine_ls_number_restraints 0
_refine_ls_restrained_S_all 1.009
_refine_ls_R_factor_all 0.1203
_refine_ls_R_factor_gt 0.0635
_refine_ls_shift/su_max 0.002
_refine_ls_shift/su_mean 0.000
_refine_ls_structure_factor_coef Fsqd
_refine_ls_weighting_details 'calc w=1/[\s^2^(Fo^2^)+(0.1347P)^2^+0.0000P] where P=(Fo^2^+2Fc^2^)/3'
_refine_ls_weighting_scheme calc
_refine_ls_wR_factor_gt 0.1838
_refine_ls_wR_factor_ref 0.2161
_reflns_number_gt 1617
_reflns_number_total 2822
_reflns_threshold_expression >2sigma(I)
_cod_data_source_file cg3016707_si_004.cif
_cod_data_source_block I-c_17hrs
_cod_database_code 4507398

loop_
_symmetry_equiv_pos_as_xyz
'x, y, z'
'-x, -y, -z'

loop_
_atom_site_label
_atom_site_type_symbol
_atom_site_fract_x
_atom_site_fract_y
_atom_site_fract_z
_atom_site_U_iso_or_equiv
_atom_site_adp_type
_atom_site_occupancy
_atom_site_symmetry_multiplicity
_atom_site_calc_flag
_atom_site_refinement_flags
O1 O 0.3515(2) 1.0876(3) 0.23463(14) 0.0605(6) Uani 1 1 d .
H1 H 0.4192 1.0392 0.2682 0.073 Uiso 1 1 calc R
C1 C 0.0377(4) 0.9985(4) 0.4478(2) 0.0563(8) Uani 1 1 d .
C2 C 0.1032(4) 0.9949(4) 0.3585(2) 0.0548(7) Uani 1 1 d .
C3 C 0.1984(3) 0.9978(3) 0.24858(17) 0.0454(7) Uani 1 1 d .
C4 C 0.0794(3) 1.0896(3) 0.18117(18) 0.0427(6) Uani 1 1 d .
C5 C -0.1022(4) 1.1189(4) 0.2154(2) 0.0631(8) Uani 1 1 d .
H5 H -0.1573 1.0874 0.2825 0.076 Uiso 1 1 calc R
C6 C -0.2061(4) 1.1959(5) 0.1503(3) 0.0803(10) Uani 1 1 d .
H6 H -0.3302 1.2145 0.1740 0.096 Uiso 1 1 calc R
C7 C -0.1266(4) 1.2439(4) 0.0521(3) 0.0725(9) Uani 1 1 d .
H7 H -0.1959 1.2969 0.0092 0.087 Uiso 1 1 calc R
C8 C 0.0549(4) 1.2138(4) 0.0170(2) 0.0662(9) Uani 1 1 d .
H8 H 0.1094 1.2457 -0.0501 0.079 Uiso 1 1 calc R
C9 C 0.1591(4) 1.1356(4) 0.0810(2) 0.0561(8) Uani 1 1 d .
H9 H 0.2828 1.1142 0.0563 0.067 Uiso 1 1 calc R
C10 C 0.2566(3) 0.8167(3) 0.21434(17) 0.0421(6) Uani 1 1 d .
C11 C 0.4290(3) 0.7712(4) 0.1562(2) 0.0568(8) Uani 1 1 d .
H11 H 0.5119 0.8499 0.1395 0.068 Uiso 1 1 calc R
C12 C 0.4776(4) 0.6082(4) 0.1230(2) 0.0640(9) Uani 1 1 d .
H12 H 0.5937 0.5781 0.0848 0.077 Uiso 1 1 calc R
C13 C 0.3572(5) 0.4915(4) 0.1457(2) 0.0666(9) Uani 1 1 d .
H13 H 0.3909 0.3829 0.1225 0.080 Uiso 1 1 calc R
C14 C 0.1859(4) 0.5351(4) 0.2029(2) 0.0664(9) Uani 1 1 d .
H14 H 0.1036 0.4557 0.2187 0.080 Uiso 1 1 calc R
C15 C 0.1354(4) 0.6975(4) 0.2372(2) 0.0565(8) Uani 1 1 d .
H15 H 0.0194 0.7263 0.2758 0.068 Uiso 1 1 calc R
O2A1 O 0.4871(18) -0.001(2) 0.6178(9) 0.084(5) Uiso 0.260(13) 1 d P
O2A2 O 0.5386(16) -0.1549(18) 0.6046(10) 0.108(6) Uiso 0.258(11) 1 d P
N1A N 0.3826(10) 0.1856(13) 0.4879(6) 0.081(2) Uani 0.462(9) 1 d P
H1NA H 0.4226 0.0974 0.4532 0.098 Uiso 0.462(9) 1 d PR
C16A C 0.4034(14) 0.1738(18) 0.5863(10) 0.100(5) Uani 0.462(9) 1 d P
C17A C 0.3347(13) 0.3375(18) 0.6379(8) 0.095(4) Uani 0.462(9) 1 d P
H17A H 0.3423 0.3404 0.7055 0.114 Uiso 0.462(9) 1 d PR
C18 C 0.2618(6) 0.5071(9) 0.5859(5) 0.133(2) Uani 1 1 d .
H18A H 0.2207 0.6045 0.6217 0.159 Uiso 0.462(9) 1 d PR
C19 C 0.2576(7) 0.5060(10) 0.4893(5) 0.154(3) Uani 1 1 d .
H19A H 0.2081 0.6006 0.4564 0.185 Uiso 0.462(9) 1 d PR
C20A C 0.3127(13) 0.3247(12) 0.4379(7) 0.084(3) Uani 0.462(9) 1 d P
H20A H 0.3047 0.3201 0.3705 0.101 Uiso 0.462(9) 1 d PR
O2B O 0.4668(8) 0.1067(17) 0.6207(5) 0.119(3) Uani 0.538(9) 1 d P
N1B N 0.4463(13) 0.2853(14) 0.4612(6) 0.107(3) Uani 0.538(9) 1 d P
H1NB H 0.4656 0.1964 0.4270 0.128 Uiso 0.538(9) 1 d PR
C16B C 0.4498(13) 0.2701(16) 0.5599(7) 0.095(3) Uani 0.538(9) 1 d P
C17B C 0.4078(16) 0.4356(16) 0.6147(6) 0.109(4) Uani 0.538(9) 1 d P
H17B H 0.3793 0.4127 0.6892 0.131 Uiso 0.538(9) 1 d PR
C20B C 0.4123(13) 0.4516(14) 0.4159(6) 0.112(4) Uani 0.538(9) 1 d P
H20B H 0.3810 0.4341 0.3519 0.134 Uiso 0.538(9) 1 d PR
H18B H 0.1606 0.5365 0.6419 0.134 Uiso 0.54 1 d P
H19B H 0.1382 0.5198 0.4735 0.134 Uiso 0.54 1 d P

loop_
_atom_site_aniso_label
_atom_site_aniso_U_11
_atom_site_aniso_U_22
_atom_site_aniso_U_33
_atom_site_aniso_U_23
_atom_site_aniso_U_13
_atom_site_aniso_U_12
O1 0.0599(11) 0.0736(14) 0.0540(12) -0.0111(10) -0.0176(9) -0.0176(10)
C1 0.0626(17) 0.0643(19) 0.0392(15) -0.0091(13) -0.0103(12) 0.0033(14)
C2 0.0624(17) 0.0598(19) 0.0403(16) -0.0098(13) -0.0112(13) 0.0018(14)
C3 0.0473(14) 0.0561(17) 0.0326(13) -0.0072(12) -0.0072(11) -0.0076(12)
C4 0.0507(15) 0.0397(15) 0.0365(14) -0.0056(11) -0.0074(11) -0.0043(11)
C5 0.0550(17) 0.069(2) 0.0568(18) 0.0043(15) -0.0055(14) 0.0034(14)
C6 0.0618(19) 0.091(3) 0.081(3) 0.011(2) -0.0180(17) 0.0108(17)
C7 0.082(2) 0.065(2) 0.073(2) 0.0049(17) -0.0325(18) 0.0071(17)
C8 0.084(2) 0.070(2) 0.0443(17) 0.0057(14) -0.0197(15) -0.0066(17)
C9 0.0587(17) 0.065(2) 0.0420(16) -0.0032(13) -0.0075(13) -0.0070(14)
C10 0.0473(14) 0.0493(16) 0.0275(13) 0.0007(11) -0.0080(10) -0.0009(11)
C11 0.0512(16) 0.070(2) 0.0461(16) -0.0054(14) -0.0078(12) -0.0002(14)
C12 0.0631(19) 0.070(2) 0.0522(18) -0.0128(15) -0.0100(14) 0.0148(16)
C13 0.087(2) 0.055(2) 0.0554(19) -0.0075(15) -0.0209(16) 0.0149(17)
C14 0.083(2) 0.0487(19) 0.065(2) 0.0015(15) -0.0126(16) -0.0100(16)
C15 0.0573(16) 0.0562(19) 0.0501(17) -0.0024(13) -0.0044(13) -0.0020(14)
N1A 0.081(5) 0.093(6) 0.079(5) 0.014(4) -0.035(4) -0.024(4)
C16A 0.076(6) 0.132(10) 0.110(9) 0.092(9) -0.062(6) -0.060(7)
C17A 0.086(6) 0.136(11) 0.074(6) -0.010(6) -0.016(5) -0.064(7)
C18 0.070(3) 0.205(7) 0.113(4) -0.015(4) 0.007(3) -0.031(3)
C19 0.092(4) 0.274(9) 0.105(4) -0.019(5) -0.040(3) -0.016(4)
C20A 0.081(6) 0.097(7) 0.090(6) 0.007(5) -0.049(5) -0.021(5)
O2B 0.107(4) 0.180(9) 0.071(4) -0.029(4) -0.049(3) 0.055(5)
N1B 0.115(7) 0.104(7) 0.096(6) 0.017(5) -0.028(5) 0.001(5)
C16B 0.098(6) 0.123(9) 0.062(6) 0.010(5) -0.038(5) 0.022(6)
C17B 0.128(8) 0.143(9) 0.043(4) 0.010(5) -0.011(4) 0.007(7)
C20B 0.116(7) 0.158(10) 0.075(5) -0.012(6) -0.054(5) 0.000(7)

loop_
_atom_type_symbol
_atom_type_description
_atom_type_scat_dispersion_real
_atom_type_scat_dispersion_imag
_atom_type_scat_source
C C 0.0033 0.0016 'International Tables Vol C Tables 4.2.6.8 and 6.1.1.4'
H H 0.0000 0.0000 'International Tables Vol C Tables 4.2.6.8 and 6.1.1.4'
N N 0.0061 0.0033 'International Tables Vol C Tables 4.2.6.8 and 6.1.1.4'
O O 0.0106 0.0060 'International Tables Vol C Tables 4.2.6.8 and 6.1.1.4'

loop_
_geom_angle_atom_site_label_1
_geom_angle_atom_site_label_2
_geom_angle_atom_site_label_3
_geom_angle
_geom_angle_site_symmetry_1
_geom_angle_site_symmetry_3
C3 O1 H1 109.5 . .
C2 C1 C1 179.5(4) . 2_576
C1 C2 C3 174.8(3) . .
O1 C3 C2 108.64(19) . .
O1 C3 C10 110.2(2) . .
C2 C3 C10 109.8(2) . .
O1 C3 C4 107.5(2) . .
C2 C3 C4 111.8(2) . .
C10 C3 C4 108.86(18) . .
C5 C4 C9 119.2(2) . .
C5 C4 C3 122.1(2) . .
C9 C4 C3 118.6(2) . .
C4 C5 C6 120.3(3) . .
C4 C5 H5 119.8 . .
C6 C5 H5 119.8 . .
C7 C6 C5 120.3(3) . .
C7 C6 H6 119.8 . .
C5 C6 H6 119.8 . .
C8 C7 C6 119.7(3) . .
C8 C7 H7 120.1 . .
C6 C7 H7 120.1 . .
C7 C8 C9 120.3(3) . .
C7 C8 H8 119.8 . .
C9 C8 H8 119.8 . .
C4 C9 C8 120.2(3) . .
C4 C9 H9 119.9 . .
C8 C9 H9 119.9 . .
C15 C10 C11 118.8(3) . .
C15 C10 C3 120.4(2) . .
C11 C10 C3 120.8(2) . .
C12 C11 C10 120.0(3) . .
C12 C11 H11 120.0 . .
C10 C11 H11 120.0 . .
C13 C12 C11 120.8(3) . .
C13 C12 H12 119.6 . .
C11 C12 H12 119.6 . .
C12 C13 C14 119.7(3) . .
C12 C13 H13 120.1 . .
C14 C13 H13 120.1 . .
C13 C14 C15 120.1(3) . .
C13 C14 H14 119.9 . .
C15 C14 H14 119.9 . .
C10 C15 C14 120.5(3) . .
C10 C15 H15 119.7 . .
C14 C15 H15 119.7 . .
O2B O2A1 O2A2 171.5(18) . .
O2B O2A1 C16A 27.0(9) . .
O2A2 O2A1 C16A 152.8(12) . .
O2A1 O2A2 N1A 113.4(13) . 2_656
O2A1 O2A2 N1B 144.1(13) . 2_656
N1A O2A2 N1B 42.9(6) 2_656 2_656
O2A1 O2A2 C20A 155.8(12) . 2_656
N1A O2A2 C20A 52.8(7) 2_656 2_656
N1B O2A2 C20A 42.4(6) 2_656 2_656
N1B N1A O2A2 75.3(10) . 2_656
N1B N1A C20A 55.6(8) . .
O2A2 N1A C20A 79.7(9) 2_656 .
N1B N1A C16A 99.7(9) . .
O2A2 N1A C16A 144.1(10) 2_656 .
C20A N1A C16A 127.3(10) . .
N1B N1A C16B 62.9(8) . .
O2A2 N1A C16B 127.5(9) 2_656 .
C20A N1A C16B 99.6(8) . .
C16A N1A C16B 36.9(5) . .
N1B N1A H1NA 114.3 . .
O2A2 N1A H1NA 43.4 2_656 .
C20A N1A H1NA 116.8 . .
C16A N1A H1NA 115.8 . .
C16B N1A H1NA 133.3 . .
N1B N1A H1NB 53.4 . .
O2A2 N1A H1NB 23.6 2_656 .
C20A N1A H1NB 75.5 . .
C16A N1A H1NB 130.1 . .
C16B N1A H1NB 104.7 . .
H1NA N1A H1NB 61.5 . .
O2B C16A C16B 115.6(14) . .
O2B C16A N1A 135.8(17) . .
C16B C16A N1A 76.5(10) . .
O2B C16A C17A 111.5(15) . .
C16B C16A C17A 59.4(11) . .
N1A C16A C17A 110.9(10) . .
O2B C16A O2A1 26.7(9) . .
C16B C16A O2A1 133.2(12) . .
N1A C16A O2A1 113.7(12) . .
C17A C16A O2A1 135.4(11) . .
O2B C16A N1B 135.9(13) . .
C16B C16A N1B 44.5(9) . .
N1A C16A N1B 32.2(4) . .
C17A C16A N1B 90.8(8) . .
O2A1 C16A N1B 128.8(11) . .
C17B C17A C16B 81.7(11) . .
C17B C17A C16A 117.4(12) . .
C16B C17A C16A 36.5(6) . .
C17B C17A C18 56.9(10) . .
C16B C17A C18 101.0(9) . .
C16A C17A C18 125.8(9) . .
C17B C17A H17A 92.8 . .
C16B C17A H17A 129.9 . .
C16A C17A H17A 116.7 . .
C18 C17A H17A 117.4 . .
C17B C17A H17B 55.6 . .
C16B C17A H17B 120.4 . .
C16A C17A H17B 135.5 . .
C18 C17A H17B 89.1 . .
H17A C17A H17B 37.7 . .
C17B C18 C19 119.1(6) . .
C17B C18 C17A 39.3(6) . .
C19 C18 C17A 117.8(6) . .
C17B C18 H18A 107.6 . .
C19 C18 H18A 120.1 . .
C17A C18 H18A 122.1 . .
C17B C18 H18B 114.1 . .
C19 C18 H18B 125.7 . .
C17A C18 H18B 96.7 . .
H18A C18 H18B 46.7 . .
C18 C19 C20B 120.2(5) . .
C18 C19 C20A 115.9(7) . .
C20B C19 C20A 51.3(6) . .
C18 C19 H19A 121.2 . .
C20B C19 H19A 102.9 . .
C20A C19 H19A 122.2 . .
C18 C19 H19B 117.6 . .
C20B C19 H19B 120.8 . .
C20A C19 H19B 92.6 . .
H19A C19 H19B 53.9 . .
N1B C20A C20B 70.8(8) . .
N1B C20A N1A 44.7(6) . .
C20B C20A N1A 115.3(8) . .
N1B C20A C19 99.4(8) . .
C20B C20A C19 55.6(6) . .
N1A C20A C19 121.7(7) . .
N1B C20A O2A2 54.7(8) . 2_656
C20B C20A O2A2 103.2(8) . 2_656
N1A C20A O2A2 47.5(6) . 2_656
C19 C20A O2A2 152.9(7) . 2_656
N1B C20A H20A 121.4 . .
C20B C20A H20A 93.3 . .
N1A C20A H20A 120.8 . .
C19 C20A H20A 117.3 . .
O2A2 C20A H20A 77.1 2_656 .
N1B C20A H1NB 36.1 . .
C20B C20A H1NB 94.1 . .
N1A C20A H1NB 37.6 . .
C19 C20A H1NB 135.4 . .
O2A2 C20A H1NB 18.8 2_656 .
H20A C20A H1NB 93.9 . .
N1B C20A H20B 97.4 . .
C20B C20A H20B 41.6 . .
N1A C20A H20B 135.5 . .
C19 C20A H20B 79.8 . .
O2A2 C20A H20B 94.7 2_656 .
H20A C20A H20B 51.9 . .
H1NB C20A H20B 98.8 . .
O2A1 O2B C16A 126.3(17) . .
O2A1 O2B C16B 145.0(12) . .
C16A O2B C16B 32.8(8) . .
N1A N1B C20A 79.7(11) . .
N1A N1B C16B 76.0(9) . .
C20A N1B C16B 120.5(9) . .
N1A N1B O2A2 61.8(9) . 2_656
C20A N1B O2A2 83.0(10) . 2_656
C16B N1B O2A2 127.3(11) . 2_656
N1A N1B C20B 139.4(11) . .
C20A N1B C20B 60.0(7) . .
C16B N1B C20B 118.6(9) . .
O2A2 N1B C20B 113.9(9) 2_656 .
N1A N1B C16A 48.1(7) . .
C20A N1B C16A 110.0(9) . .
C16B N1B C16A 28.1(7) . .
O2A2 N1B C16A 102.3(10) 2_656 .
C20B N1B C16A 139.6(8) . .
N1A N1B H1NB 59.1 . .
C20A N1B H1NB 91.1 . .
C16B N1B H1NB 119.2 . .
O2A2 N1B H1NB 9.2 2_656 .
C20B N1B H1NB 122.2 . .
C16A N1B H1NB 95.5 . .
C16A C16B C17A 84.2(13) . .
C16A C16B N1B 107.4(14) . .
C17A C16B N1B 128.7(9) . .
C16A C16B N1A 66.6(12) . .
C17A C16B N1A 118.5(9) . .
N1B C16B N1A 41.0(5) . .
C16A C16B O2B 31.5(8) . .
C17A C16B O2B 90.6(9) . .
N1B C16B O2B 125.3(10) . .
N1A C16B O2B 89.9(8) . .
C16A C16B C17B 124.0(15) . .
C17A C16B C17B 40.8(6) . .
N1B C16B C17B 114.9(9) . .
N1A C16B C17B 138.4(7) . .
O2B C16B C17B 119.3(7) . .
C17A C17B C18 83.8(13) . .
C17A C17B C16B 57.6(10) . .
C18 C17B C16B 102.4(9) . .
C17A C17B C20B 159.9(13) . 2_666
C18 C17B C20B 115.9(9) . 2_666
C16B C17B C20B 111.0(8) . 2_666
C17A C17B H17A 41.5 . .
C18 C17B H17A 105.1 . .
C16B C17B H17A 87.5 . .
C20B C17B H17A 128.6 2_666 .
C17A C17B H17B 66.8 . .
C18 C17B H17B 110.1 . .
C16B C17B H17B 110.3 . .
C20B C17B H17B 107.1 2_666 .
H17A C17B H17B 25.7 . .
C20A C20B C19 73.1(7) . .
C20A C20B N1B 49.3(6) . .
C19 C20B N1B 97.8(7) . .
C20A C20B C17B 162.1(9) . 2_666
C19 C20B C17B 120.8(8) . 2_666
N1B C20B C17B 114.4(8) . 2_666
C20A C20B H20B 75.1 . .
C19 C20B H20B 109.8 . .
N1B C20B H20B 105.7 . .
C17B C20B H20B 107.2 2_666 .

loop_
_geom_bond_atom_site_label_1
_geom_bond_atom_site_label_2
_geom_bond_distance
_geom_bond_site_symmetry_2
O1 C3 1.427(3) .
O1 H1 0.8200 .
C1 C2 1.189(4) .
C1 C1 1.387(5) 2_576
C2 C3 1.484(3) .
C3 C10 1.533(4) .
C3 C4 1.538(4) .
C4 C5 1.361(4) .
C4 C9 1.383(4) .
C5 C6 1.396(4) .
C5 H5 0.9300 .
C6 C7 1.364(5) .
C6 H6 0.9300 .
C7 C8 1.362(4) .
C7 H7 0.9300 .
C8 C9 1.388(4) .
C8 H8 0.9300 .
C9 H9 0.9300 .
C10 C15 1.384(4) .
C10 C11 1.388(3) .
C11 C12 1.388(4) .
C11 H11 0.9300 .
C12 C13 1.365(4) .
C12 H12 0.9300 .
C13 C14 1.375(4) .
C13 H13 0.9300 .
C14 C15 1.390(4) .
C14 H14 0.9300 .
C15 H15 0.9300 .
O2A1 O2B 0.858(12) .
O2A1 O2A2 1.256(18) .
O2A1 C16A 1.540(18) .
O2A2 N1A 1.275(14) 2_656
O2A2 N1B 1.399(16) 2_656
O2A2 C20A 1.702(17) 2_656
N1A N1B 0.986(9) .
N1A O2A2 1.275(14) 2_656
N1A C20A 1.379(13) .
N1A C16A 1.375(14) .
N1A C16B 1.458(12) .
N1A H1NA 0.8591 .
N1A H1NB 0.9148 .
C16A O2B 0.868(10) .
C16A C16B 0.900(12) .
C16A C17A 1.506(17) .
C16A N1B 1.821(12) .
C17A C17B 1.008(12) .
C17A C16B 1.303(13) .
C17A C18 1.583(15) .
C17A H17A 0.9341 .
C17A H17B 1.0963 .
C18 C17B 1.334(11) .
C18 C19 1.316(7) .
C18 H18A 0.9287 .
C18 H18B 0.9624 .
C19 C20B 1.397(10) .
C19 C20A 1.619(11) .
C19 H19A 0.9363 .
C19 H19B 0.9916 .
C20A N1B 1.156(10) .
C20A C20B 1.320(12) .
C20A O2A2 1.702(17) 2_656
C20A H20A 0.9340 .
C20A H1NB 1.4515 .
C20A H20B 1.4292 .
O2B C16B 1.496(14) .
N1B C16B 1.338(11) .
N1B O2A2 1.399(16) 2_656
N1B C20B 1.440(13) .
N1B H1NB 0.8563 .
C16B C17B 1.527(15) .
C17B C20B 1.700(19) 2_666
C17B H17A 1.4076 .
C17B H17B 0.9844 .
C20B C17B 1.700(19) 2_666
C20B H20B 0.9818 .

loop_
_geom_torsion_atom_site_label_1
_geom_torsion_atom_site_label_2
_geom_torsion_atom_site_label_3
_geom_torsion_atom_site_label_4
_geom_torsion
_geom_torsion_site_symmetry_1
_geom_torsion_site_symmetry_4
C1 C1 C2 C3 -79(58) 2_576 .
C1 C2 C3 O1 -5(4) . .
C1 C2 C3 C10 115(3) . .
C1 C2 C3 C4 -124(3) . .
O1 C3 C4 C5 -136.6(3) . .
C2 C3 C4 C5 -17.5(3) . .
C10 C3 C4 C5 104.0(3) . .
O1 C3 C4 C9 46.9(3) . .
C2 C3 C4 C9 166.0(2) . .
C10 C3 C4 C9 -72.5(3) . .
C9 C4 C5 C6 -0.6(4) . .
C3 C4 C5 C6 -177.1(3) . .
C4 C5 C6 C7 -0.6(5) . .
C5 C6 C7 C8 1.1(5) . .
C6 C7 C8 C9 -0.4(5) . .
C5 C4 C9 C8 1.3(4) . .
C3 C4 C9 C8 177.9(2) . .
C7 C8 C9 C4 -0.8(4) . .
O1 C3 C10 C15 168.6(2) . .
C2 C3 C10 C15 48.9(3) . .
C4 C3 C10 C15 -73.7(3) . .
O1 C3 C10 C11 -14.2(3) . .
C2 C3 C10 C11 -133.9(2) . .
C4 C3 C10 C11 103.5(3) . .
C15 C10 C11 C12 -0.6(4) . .
C3 C10 C11 C12 -177.9(2) . .
C10 C11 C12 C13 0.8(4) . .
C11 C12 C13 C14 -0.6(5) . .
C12 C13 C14 C15 0.2(5) . .
C11 C10 C15 C14 0.3(4) . .
C3 C10 C15 C14 177.5(2) . .
C13 C14 C15 C10 -0.1(4) . .
O2B O2A1 O2A2 N1A -40(12) . 2_656
C16A O2A1 O2A2 N1A 41(3) . 2_656
O2B O2A1 O2A2 N1B -80(12) . 2_656
C16A O2A1 O2A2 N1B 0(4) . 2_656
O2B O2A1 O2A2 C20A 10(13) . 2_656
C16A O2A1 O2A2 C20A 91(4) . 2_656
N1B N1A C16A O2B -107.5(17) . .
O2A2 N1A C16A O2B -29(3) 2_656 .
C20A N1A C16A O2B -161.2(14) . .
C16B N1A C16A O2B -113(2) . .
N1B N1A C16A C16B 5.6(14) . .
O2A2 N1A C16A C16B 84(2) 2_656 .
C20A N1A C16A C16B -48.2(15) . .
N1B N1A C16A C17A 54.9(11) . .
O2A2 N1A C16A C17A 133.0(18) 2_656 .
C20A N1A C16A C17A 1.1(13) . .
C16B N1A C16A C17A 49.3(9) . .
N1B N1A C16A O2A1 -126.0(10) . .
O2A2 N1A C16A O2A1 -48(2) 2_656 .
C20A N1A C16A O2A1 -179.8(9) . .
C16B N1A C16A O2A1 -131.6(14) . .
O2A2 N1A C16A N1B 78.2(18) 2_656 .
C20A N1A C16A N1B -53.7(9) . .
C16B N1A C16A N1B -5.6(14) . .
O2A2 O2A1 C16A O2B -161(4) . .
O2B O2A1 C16A C16B 57(2) . .
O2A2 O2A1 C16A C16B -105(3) . .
O2B O2A1 C16A N1A 150(2) . .
O2A2 O2A1 C16A N1A -11(3) . .
O2B O2A1 C16A C17A -31(2) . .
O2A2 O2A1 C16A C17A 168(2) . .
O2B O2A1 C16A N1B 117(2) . .
O2A2 O2A1 C16A N1B -45(3) . .
O2B C16A C17A C17B 94.9(17) . .
C16B C16A C17A C17B -13.0(15) . .
N1A C16A C17A C17B -72.0(14) . .
O2A1 C16A C17A C17B 109.2(16) . .
N1B C16A C17A C17B -46.1(13) . .
O2B C16A C17A C16B 107.9(14) . .
N1A C16A C17A C16B -59.0(9) . .
O2A1 C16A C17A C16B 122.2(15) . .
N1B C16A C17A C16B -33.1(8) . .
O2B C16A C17A C18 162.3(10) . .
C16B C16A C17A C18 54.4(12) . .
N1A C16A C17A C18 -4.6(12) . .
O2A1 C16A C17A C18 176.6(9) . .
N1B C16A C17A C18 21.3(10) . .
C16B C17A C18 C17B -72.4(10) . .
C16A C17A C18 C17B -101.9(13) . .
C17B C17A C18 C19 103.0(8) . .
C16B C17A C18 C19 30.6(9) . .
C16A C17A C18 C19 1.1(11) . .
C17B C18 C19 C20B -8.6(13) . .
C17A C18 C19 C20B -53.6(10) . .
C17B C18 C19 C20A 49.9(11) . .
C17A C18 C19 C20A 5.0(8) . .
O2A2 N1A C20A N1B -79.1(10) 2_656 .
C16A N1A C20A N1B 74.5(11) . .
C16B N1A C20A N1B 47.5(8) . .
N1B N1A C20A C20B -5.7(10) . .
O2A2 N1A C20A C20B -84.8(10) 2_656 .
C16A N1A C20A C20B 68.8(13) . .
C16B N1A C20A C20B 41.8(11) . .
N1B N1A C20A C19 -69.5(10) . .
O2A2 N1A C20A C19 -148.6(9) 2_656 .
C16A N1A C20A C19 5.1(14) . .
C16B N1A C20A C19 -21.9(10) . .
N1B N1A C20A O2A2 79.1(10) . 2_656
C16A N1A C20A O2A2 153.7(12) . 2_656
C16B N1A C20A O2A2 126.7(9) . 2_656
C18 C19 C20A N1B -50.3(9) . .
C20B C19 C20A N1B 58.8(7) . .
C18 C19 C20A C20B -109.1(7) . .
C18 C19 C20A N1A -8.4(11) . .
C20B C19 C20A N1A 100.7(10) . .
C18 C19 C20A O2A2 -66.0(19) . 2_656
C20B C19 C20A O2A2 43.1(16) . 2_656
O2A2 O2A1 O2B C16A 97(11) . .
O2A2 O2A1 O2B C16B 58(12) . .
C16A O2A1 O2B C16B -39.7(16) . .
C16B C16A O2B O2A1 -137(2) . .
N1A C16A O2B O2A1 -40(3) . .
C17A C16A O2B O2A1 157.3(15) . .
N1B C16A O2B O2A1 -87(2) . .
N1A C16A O2B C16B 97(2) . .
C17A C16A O2B C16B -65.3(16) . .
O2A1 C16A O2B C16B 137(2) . .
N1B C16A O2B C16B 50.1(13) . .
O2A2 N1A N1B C20A 87.5(9) 2_656 .
C16A N1A N1B C20A -129.0(10) . .
C16B N1A N1B C20A -125.2(8) . .
O2A2 N1A N1B C16B -147.3(8) 2_656 .
C20A N1A N1B C16B 125.2(8) . .
C16A N1A N1B C16B -3.7(9) . .
C20A N1A N1B O2A2 -87.5(9) . 2_656
C16A N1A N1B O2A2 143.6(11) . 2_656
C16B N1A N1B O2A2 147.3(8) . 2_656
O2A2 N1A N1B C20B 94.7(16) 2_656 .
C20A N1A N1B C20B 7.3(13) . .
C16A N1A N1B C20B -121.7(15) . .
C16B N1A N1B C20B -118.0(15) . .
O2A2 N1A N1B C16A -143.6(11) 2_656 .
C20A N1A N1B C16A 129.0(10) . .
C16B N1A N1B C16A 3.7(9) . .
C20B C20A N1B N1A 174.5(10) . .
C19 C20A N1B N1A 126.2(9) . .
O2A2 C20A N1B N1A -62.5(9) 2_656 .
C20B C20A N1B C16B 107.6(12) . .
N1A C20A N1B C16B -67.0(11) . .
C19 C20A N1B C16B 59.2(13) . .
O2A2 C20A N1B C16B -129.5(15) 2_656 .
C20B C20A N1B O2A2 -122.9(9) . 2_656
N1A C20A N1B O2A2 62.5(9) . 2_656
C19 C20A N1B O2A2 -171.3(8) . 2_656
N1A C20A N1B C20B -174.5(10) . .
C19 C20A N1B C20B -48.4(6) . .
O2A2 C20A N1B C20B 122.9(9) 2_656 .
C20B C20A N1B C16A 136.5(9) . .
N1A C20A N1B C16A -38.0(8) . .
C19 C20A N1B C16A 88.2(9) . .
O2A2 C20A N1B C16A -100.5(11) 2_656 .
O2B C16A N1B N1A 107(2) . .
C16B C16A N1B N1A -172.3(19) . .
C17A C16A N1B N1A -130.2(12) . .
O2A1 C16A N1B N1A 71.9(13) . .
O2B C16A N1B C20A 161.6(18) . .
C16B C16A N1B C20A -117.8(15) . .
N1A C16A N1B C20A 54.5(12) . .
C17A C16A N1B C20A -75.7(10) . .
O2A1 C16A N1B C20A 126.4(10) . .
O2B C16A N1B C16B -80.6(19) . .
N1A C16A N1B C16B 172.3(19) . .
C17A C16A N1B C16B 42.1(12) . .
O2A1 C16A N1B C16B -115.8(15) . .
O2B C16A N1B O2A2 75(2) . 2_656
C16B C16A N1B O2A2 155.4(15) . 2_656
N1A C16A N1B O2A2 -32.4(10) . 2_656
C17A C16A N1B O2A2 -162.5(8) . 2_656
O2A1 C16A N1B O2A2 39.6(12) . 2_656
O2B C16A N1B C20B -132(2) . .
C16B C16A N1B C20B -51.0(17) . .
N1A C16A N1B C20B 121.2(17) . .
C17A C16A N1B C20B -8.9(13) . .
O2A1 C16A N1B C20B -166.8(12) . .
O2B C16A C16B C17A -100.8(19) . .
N1A C16A C16B C17A 124.6(8) . .
O2A1 C16A C16B C17A -125.4(19) . .
N1B C16A C16B C17A 128.8(10) . .
O2B C16A C16B N1B 130.4(16) . .
N1A C16A C16B N1B -4.2(10) . .
C17A C16A C16B N1B -128.8(10) . .
O2A1 C16A C16B N1B 105.7(18) . .
O2B C16A C16B N1A 135(2) . .
C17A C16A C16B N1A -124.6(8) . .
O2A1 C16A C16B N1A 110(2) . .
N1B C16A C16B N1A 4.2(10) . .
N1A C16A C16B O2B -135(2) . .
C17A C16A C16B O2B 100.8(19) . .
O2A1 C16A C16B O2B -24.6(10) . .
N1B C16A C16B O2B -130.4(16) . .
O2B C16A C16B C17B -92(2) . .
N1A C16A C16B C17B 133.7(10) . .
C17A C16A C16B C17B 9.1(10) . .
O2A1 C16A C16B C17B -116.3(19) . .
N1B C16A C16B C17B 138.0(15) . .
C17B C17A C16B C16A 168.4(13) . .
C18 C17A C16B C16A -137.8(9) . .
C17B C17A C16B N1B -84.0(16) . .
C16A C17A C16B N1B 107.6(19) . .
C18 C17A C16B N1B -30.2(17) . .
C17B C17A C16B N1A -132.4(12) . .
C16A C17A C16B N1A 59.3(14) . .
C18 C17A C16B N1A -78.5(12) . .
C17B C17A C16B O2B 137.4(11) . .
C16A C17A C16B O2B -30.9(7) . .
C18 C17A C16B O2B -168.7(6) . .
C16A C17A C16B C17B -168.4(13) . .
C18 C17A C16B C17B 53.8(10) . .
N1A N1B C16B C16A 5.9(15) . .
C20A N1B C16B C16A 74.9(17) . .
O2A2 N1B C16B C16A -30.8(18) 2_656 .
C20B N1B C16B C16A 145.0(13) . .
N1A N1B C16B C17A -90.6(16) . .
C20A N1B C16B C17A -22(2) . .
O2A2 N1B C16B C17A -127.4(15) 2_656 .
C20B N1B C16B C17A 48.4(19) . .
C16A N1B C16B C17A -96.6(19) . .
C20A N1B C16B N1A 68.9(13) . .
O2A2 N1B C16B N1A -36.7(10) 2_656 .
C20B N1B C16B N1A 139.0(13) . .
C16A N1B C16B N1A -5.9(15) . .
N1A N1B C16B O2B 35.2(12) . .
C20A N1B C16B O2B 104.1(12) . .
O2A2 N1B C16B O2B -1.6(17) 2_656 .
C20B N1B C16B O2B 174.2(8) . .
C16A N1B C16B O2B 29.2(11) . .
N1A N1B C16B C17B -136.3(10) . .
C20A N1B C16B C17B -67.4(16) . .
O2A2 N1B C16B C17B -173.1(11) 2_656 .
C20B N1B C16B C17B 2.7(14) . .
C16A N1B C16B C17B -142.3(17) . .
N1B N1A C16B C16A -173.8(15) . .
O2A2 N1A C16B C16A -132.7(17) 2_656 .
C20A N1A C16B C16A 143.1(13) . .
N1B N1A C16B C17A 117.4(14) . .
O2A2 N1A C16B C17A 158.6(14) 2_656 .
C20A N1A C16B C17A 74.3(14) . .
C16A N1A C16B C17A -68.8(15) . .
O2A2 N1A C16B N1B 41.2(12) 2_656 .
C20A N1A C16B N1B -43.1(7) . .
C16A N1A C16B N1B 173.8(15) . .
N1B N1A C16B O2B -152.0(9) . .
O2A2 N1A C16B O2B -110.8(13) 2_656 .
C20A N1A C16B O2B 164.9(7) . .
C16A N1A C16B O2B 21.9(10) . .
N1B N1A C16B C17B 70.7(16) . .
O2A2 N1A C16B C17B 111.9(16) 2_656 .
C20A N1A C16B C17B 27.6(17) . .
C16A N1A C16B C17B -115(2) . .
O2A1 O2B C16B C16A 72(3) . .
O2A1 O2B C16B C17A 150(2) . .
C16A O2B C16B C17A 78(2) . .
O2A1 O2B C16B N1B 9(3) . .
C16A O2B C16B N1B -63(2) . .
O2A1 O2B C16B N1A 31(2) . .
C16A O2B C16B N1A -41(2) . .
O2A1 O2B C16B C17B -180(2) . .
C16A O2B C16B C17B 108(2) . .
C16B C17A C17B C18 109.0(7) . .
C16A C17A C17B C18 116.7(11) . .
C16A C17A C17B C16B 7.8(8) . .
C18 C17A C17B C16B -109.0(7) . .
C16B C17A C17B C20B -60(3) . 2_666
C16A C17A C17B C20B -52(3) . 2_666
C18 C17A C17B C20B -169(3) . 2_666
C19 C18 C17B C17A -99.3(9) . .
C19 C18 C17B C16B -44.5(11) . .
C17A C18 C17B C16B 54.8(10) . .
C19 C18 C17B C20B 76.5(11) . 2_666
C17A C18 C17B C20B 175.8(12) . 2_666
C16A C16B C17B C17A -14.0(16) . .
N1B C16B C17B C17A 121.2(12) . .
N1A C16B C17B C17A 78.1(16) . .
O2B C16B C17B C17A -50.8(13) . .
C16A C16B C17B C18 -88.3(13) . .
C17A C16B C17B C18 -74.3(13) . .
N1B C16B C17B C18 46.9(12) . .
N1A C16B C17B C18 3.8(18) . .
O2B C16B C17B C18 -125.1(8) . .
C16A C16B C17B C20B 147.4(12) . 2_666
C17A C16B C17B C20B 161.4(13) . 2_666
N1B C16B C17B C20B -77.4(10) . 2_666
N1A C16B C17B C20B -120.5(14) . 2_666
O2B C16B C17B C20B 110.5(9) . 2_666
N1B C20A C20B C19 -116.7(7) . .
N1A C20A C20B C19 -112.4(9) . .
O2A2 C20A C20B C19 -161.4(7) 2_656 .
N1A C20A C20B N1B 4.2(8) . .
C19 C20A C20B N1B 116.7(7) . .
O2A2 C20A C20B N1B -44.7(7) 2_656 .
N1B C20A C20B C17B 27(3) . 2_666
N1A C20A C20B C17B 31(3) . 2_666
C19 C20A C20B C17B 143(2) . 2_666
O2A2 C20A C20B C17B -18(3) 2_656 2_666
C18 C19 C20B C20A 100.5(9) . .
C18 C19 C20B N1B 57.4(10) . .
C20A C19 C20B N1B -43.1(6) . .
C18 C19 C20B C17B -67.2(11) . 2_666
C20A C19 C20B C17B -167.7(10) . 2_666
N1A N1B C20B C20A -8.3(15) . .
C16B N1B C20B C20A -110.6(11) . .
O2A2 N1B C20B C20A 65.7(11) 2_656 .
C16A N1B C20B C20A -86.0(13) . .
N1A N1B C20B C19 51.4(17) . .
C20A N1B C20B C19 59.7(8) . .
C16B N1B C20B C19 -51.0(10) . .
O2A2 N1B C20B C19 125.3(9) 2_656 .
C16A N1B C20B C19 -26.3(14) . .
N1A N1B C20B C17B -179.5(14) . 2_666
C20A N1B C20B C17B -171.3(9) . 2_666
C16B N1B C20B C17B 78.1(10) . 2_666
O2A2 N1B C20B C17B -105.6(10) 2_656 2_666
C16A N1B C20B C17B 102.8(12) . 2_666
